data_7108474
loop_
_publ_author_name
'Xu-Hui Jin'
'Cai-Xia Ren'
'Jian-Ke Sun'
'Xue-Jun Zhou'
'Li-Xuan Cai'
'Jie Zhang'

_publ_section_title
;
 Reversible luminescence switching between single and dual emissions of
 bipyridinium-type organic crystals
;
_journal_name_full Chem.Commun.
_journal_page_first 10422
_journal_paper_doi 10.1039/c2cc35685f
_journal_volume 48
_journal_year 2012
_chemical_formula_moiety 'C18 H16 N2 O3'
_chemical_formula_sum 'C18 H16 N2 O3'
_chemical_formula_weight 308.33
_chemical_name_systematic
;
?
;
_space_group_IT_number 14
_symmetry_cell_setting monoclinic
_symmetry_space_group_name_Hall '-P 2ybc'
_symmetry_space_group_name_H-M 'P 1 21/c 1'
_atom_sites_solution_hydrogens geom
_atom_sites_solution_primary direct
_atom_sites_solution_secondary difmap
_audit_creation_method SHELXL-97
_cell_angle_alpha 90.00
_cell_angle_beta 110.977(16)
_cell_angle_gamma 90.00
_cell_formula_units_Z 4
_cell_length_a 7.338(7)
_cell_length_b 23.989(19)
_cell_length_c 9.246(8)
_cell_measurement_reflns_used 1348
_cell_measurement_temperature 293(2)
_cell_measurement_theta_max 27.3028
_cell_measurement_theta_min 2.9069
_cell_volume 1520(2)
_computing_cell_refinement 'CrystalClear (Rigaku Inc., 2007)'
_computing_data_collection 'CrystalClear (Rigaku Inc., 2007)'
_computing_data_reduction 'CrystalClear (Rigaku Inc., 2007)'
_computing_structure_refinement 'SHELXL-97 (Sheldrick, 1997)'
_computing_structure_solution 'SHELXS-97 (Sheldrick, 1990)'
_diffrn_ambient_temperature 293(2)
_diffrn_detector_area_resol_mean 28.5714
_diffrn_measured_fraction_theta_full 0.987
_diffrn_measured_fraction_theta_max 0.987
_diffrn_measurement_device_type 'CCD area detector'
_diffrn_measurement_method CCD_Profile_fitting
_diffrn_radiation_monochromator graphite
_diffrn_radiation_source 'fine-focus sealed tube'
_diffrn_radiation_type MoK\a
_diffrn_radiation_wavelength 0.71073
_diffrn_reflns_av_R_equivalents 0.0513
_diffrn_reflns_av_sigmaI/netI 0.0458
_diffrn_reflns_limit_h_max 9
_diffrn_reflns_limit_h_min -7
_diffrn_reflns_limit_k_max 30
_diffrn_reflns_limit_k_min -31
_diffrn_reflns_limit_l_max 11
_diffrn_reflns_limit_l_min -11
_diffrn_reflns_number 11684
_diffrn_reflns_theta_full 27.54
_diffrn_reflns_theta_max 27.54
_diffrn_reflns_theta_min 2.91
_exptl_absorpt_coefficient_mu 0.093
_exptl_absorpt_correction_T_max 1.0000
_exptl_absorpt_correction_T_min 0.2345
_exptl_absorpt_correction_type multi-scan
_exptl_crystal_colour Colorless
_exptl_crystal_density_diffrn 1.348
_exptl_crystal_density_method 'not measured'
_exptl_crystal_description Block
_exptl_crystal_F_000 648
_exptl_crystal_size_max 0.25
_exptl_crystal_size_mid 0.2
_exptl_crystal_size_min 0.2
_refine_diff_density_max 0.192
_refine_diff_density_min -0.156
_refine_diff_density_rms 0.034
_refine_ls_extinction_method none
_refine_ls_goodness_of_fit_ref 1.048
_refine_ls_hydrogen_treatment constr
_refine_ls_matrix_type full
_refine_ls_number_parameters 210
_refine_ls_number_reflns 3469
_refine_ls_number_restraints 0
_refine_ls_restrained_S_all 1.048
_refine_ls_R_factor_all 0.0802
_refine_ls_R_factor_gt 0.0514
_refine_ls_shift/su_max 0.000
_refine_ls_shift/su_mean 0.000
_refine_ls_structure_factor_coef Fsqd
_refine_ls_weighting_details 'calc w=1/[\s^2^(Fo^2^)+(0.0765P)^2^+0.0000P] where P=(Fo^2^+2Fc^2^)/3'
_refine_ls_weighting_scheme calc
_refine_ls_wR_factor_gt 0.1281
_refine_ls_wR_factor_ref 0.1449
_reflns_number_gt 2331
_reflns_number_total 3469
_reflns_threshold_expression >2sigma(I)
_cod_data_source_file c2cc35685f.txt
_cod_data_source_block Form2
_cod_original_sg_symbol_H-M P21/c
_cod_database_code 7108474

loop_
_symmetry_equiv_pos_as_xyz
'x, y, z'
'-x, y+1/2, -z+1/2'
'-x, -y, -z'
'x, -y-1/2, z-1/2'

loop_
_atom_site_label
_atom_site_type_symbol
_atom_site_fract_x
_atom_site_fract_y
_atom_site_fract_z
_atom_site_U_iso_or_equiv
_atom_site_adp_type
_atom_site_occupancy
_atom_site_symmetry_multiplicity
_atom_site_calc_flag
_atom_site_refinement_flags
O1 O -0.21992(17) 0.14439(5) 0.08472(14) 0.0617(4) Uani 1 1 d .
O1W O 0.2559(2) 0.49008(7) 0.51171(16) 0.0752(4) Uani 1 1 d .
H1WB H 0.1895 0.4647 0.5395 0.135(11) Uiso 1 1 d R
H1WA H 0.1813 0.5197 0.4857 0.098(9) Uiso 1 1 d R
O2 O 0.0021(2) 0.08030(5) 0.09332(15) 0.0665(4) Uani 1 1 d .
N1 N 0.1230(2) 0.62786(7) -0.09469(19) 0.0661(4) Uani 1 1 d .
N2 N 0.45571(19) 0.35883(5) 0.18416(16) 0.0517(4) Uani 1 1 d .
C1 C -0.0515(3) 0.12953(7) 0.10145(16) 0.0475(4) Uani 1 1 d .
C2 C 0.1032(2) 0.17430(6) 0.13717(16) 0.0451(4) Uani 1 1 d .
C3 C 0.2828(2) 0.16463(7) 0.12537(18) 0.0535(4) Uani 1 1 d .
H3 H 0.3114 0.1288 0.0955 0.064 Uiso 1 1 calc R
C4 C 0.4225(3) 0.20654(7) 0.15650(19) 0.0550(4) Uani 1 1 d .
H4 H 0.5443 0.1993 0.1457 0.066 Uiso 1 1 calc R
C5 C 0.3853(2) 0.25848(7) 0.20287(19) 0.0523(4) Uani 1 1 d .
C6 C 0.2067(3) 0.26788(8) 0.2179(3) 0.0696(6) Uani 1 1 d .
H6 H 0.1803 0.3032 0.2525 0.084 Uiso 1 1 calc R
C7 C 0.0673(3) 0.22678(7) 0.1834(2) 0.0629(5) Uani 1 1 d .
H7 H -0.0557 0.2345 0.1913 0.075 Uiso 1 1 calc R
C8 C 0.5399(3) 0.30323(7) 0.2403(2) 0.0625(5) Uani 1 1 d .
H8A H 0.6094 0.3048 0.3538 0.075 Uiso 1 1 calc R
H8B H 0.6363 0.2935 0.1920 0.075 Uiso 1 1 calc R
C9 C 0.3744(3) 0.36815(7) 0.0307(2) 0.0613(5) Uani 1 1 d .
H9 H 0.3688 0.3388 -0.0396 0.074 Uiso 1 1 calc R
C10 C 0.3002(3) 0.41889(7) -0.02502(19) 0.0570(4) Uani 1 1 d .
H10 H 0.2433 0.4245 -0.1337 0.068 Uiso 1 1 calc R
C11 C 0.3063(2) 0.46286(6) 0.07508(16) 0.0425(4) Uani 1 1 d .
C12 C 0.3873(2) 0.45123(8) 0.23228(18) 0.0542(4) Uani 1 1 d .
H12 H 0.3908 0.4795 0.3051 0.065 Uiso 1 1 calc R
C13 C 0.4621(3) 0.39994(7) 0.28386(19) 0.0566(4) Uani 1 1 d .
H13 H 0.5195 0.3932 0.3921 0.068 Uiso 1 1 calc R
C14 C 0.2371(2) 0.51928(6) 0.01733(17) 0.0440(4) Uani 1 1 d .
C15 C 0.1673(3) 0.53158(7) -0.13952(19) 0.0559(4) Uani 1 1 d .
H15 H 0.1571 0.5030 -0.2131 0.067 Uiso 1 1 calc R
C16 C 0.1131(3) 0.58501(8) -0.1884(2) 0.0641(5) Uani 1 1 d .
H16 H 0.0650 0.5919 -0.2968 0.077 Uiso 1 1 calc R
C17 C 0.1845(3) 0.61562(8) 0.0554(2) 0.0680(5) Uani 1 1 d .
H17 H 0.1890 0.6449 0.1257 0.082 Uiso 1 1 calc R
C18 C 0.2419(3) 0.56345(7) 0.11584(19) 0.0583(5) Uani 1 1 d .
H18 H 0.2846 0.5576 0.2245 0.070 Uiso 1 1 calc R

loop_
_atom_site_aniso_label
_atom_site_aniso_U_11
_atom_site_aniso_U_22
_atom_site_aniso_U_33
_atom_site_aniso_U_23
_atom_site_aniso_U_13
_atom_site_aniso_U_12
O1 0.0466(7) 0.0674(8) 0.0617(8) -0.0063(6) 0.0080(6) 0.0002(6)
O1W 0.0590(9) 0.0853(10) 0.0864(10) -0.0124(8) 0.0321(7) -0.0033(8)
O2 0.0719(9) 0.0512(7) 0.0746(9) -0.0080(6) 0.0241(7) 0.0025(6)
N1 0.0673(11) 0.0628(9) 0.0676(10) 0.0032(8) 0.0233(8) 0.0019(8)
N2 0.0417(8) 0.0560(8) 0.0502(8) -0.0020(6) 0.0075(6) -0.0040(6)
C1 0.0523(10) 0.0533(9) 0.0313(7) -0.0001(6) 0.0083(7) 0.0054(8)
C2 0.0449(9) 0.0499(8) 0.0355(8) 0.0030(6) 0.0081(6) 0.0085(7)
C3 0.0571(11) 0.0506(9) 0.0536(10) -0.0008(7) 0.0210(8) 0.0107(8)
C4 0.0501(10) 0.0604(10) 0.0558(10) 0.0032(8) 0.0205(8) 0.0101(8)
C5 0.0449(9) 0.0560(9) 0.0502(10) 0.0030(7) 0.0098(7) 0.0046(8)
C6 0.0534(11) 0.0547(10) 0.1007(16) -0.0178(10) 0.0274(10) 0.0036(9)
C7 0.0446(10) 0.0583(10) 0.0849(13) -0.0098(9) 0.0222(9) 0.0063(8)
C8 0.0464(10) 0.0630(11) 0.0674(12) 0.0035(9) 0.0074(9) 0.0045(8)
C9 0.0679(12) 0.0587(10) 0.0465(10) -0.0105(8) 0.0073(8) -0.0027(9)
C10 0.0635(11) 0.0605(10) 0.0373(9) -0.0070(7) 0.0061(8) -0.0061(9)
C11 0.0328(7) 0.0566(9) 0.0376(8) -0.0050(7) 0.0120(6) -0.0082(7)
C12 0.0514(10) 0.0681(10) 0.0398(9) -0.0076(8) 0.0123(7) 0.0027(9)
C13 0.0518(10) 0.0712(11) 0.0405(9) -0.0021(8) 0.0088(7) 0.0026(9)
C14 0.0339(8) 0.0573(9) 0.0406(8) -0.0059(7) 0.0131(6) -0.0083(7)
C15 0.0606(11) 0.0613(10) 0.0419(9) -0.0056(7) 0.0134(8) -0.0017(9)
C16 0.0665(12) 0.0725(11) 0.0477(10) 0.0041(9) 0.0136(9) 0.0013(10)
C17 0.0778(14) 0.0616(11) 0.0649(12) -0.0110(9) 0.0258(10) -0.0011(10)
C18 0.0669(12) 0.0635(10) 0.0434(9) -0.0069(8) 0.0183(8) -0.0031(9)

loop_
_atom_type_symbol
_atom_type_description
_atom_type_scat_dispersion_real
_atom_type_scat_dispersion_imag
_atom_type_scat_source
C C 0.0033 0.0016 'International Tables Vol C Tables 4.2.6.8 and 6.1.1.4'
H H 0.0000 0.0000 'International Tables Vol C Tables 4.2.6.8 and 6.1.1.4'
N N 0.0061 0.0033 'International Tables Vol C Tables 4.2.6.8 and 6.1.1.4'
O O 0.0106 0.0060 'International Tables Vol C Tables 4.2.6.8 and 6.1.1.4'

loop_
_geom_angle_atom_site_label_1
_geom_angle_atom_site_label_2
_geom_angle_atom_site_label_3
_geom_angle
H1WB O1W H1WA 106.5
C17 N1 C16 115.38(17)
C13 N2 C9 119.74(15)
C13 N2 C8 120.92(15)
C9 N2 C8 119.34(14)
O1 C1 O2 125.57(16)
O1 C1 C2 117.37(15)
O2 C1 C2 117.05(16)
C3 C2 C7 117.99(16)
C3 C2 C1 121.82(15)
C7 C2 C1 120.19(16)
C2 C3 C4 121.07(16)
C2 C3 H3 119.5
C4 C3 H3 119.5
C5 C4 C3 120.37(17)
C5 C4 H4 119.8
C3 C4 H4 119.8
C4 C5 C6 118.60(16)
C4 C5 C8 119.93(17)
C6 C5 C8 121.45(16)
C7 C6 C5 120.83(17)
C7 C6 H6 119.6
C5 C6 H6 119.6
C6 C7 C2 121.09(18)
C6 C7 H7 119.5
C2 C7 H7 119.5
N2 C8 C5 112.00(15)
N2 C8 H8A 109.2
C5 C8 H8A 109.2
N2 C8 H8B 109.2
C5 C8 H8B 109.2
H8A C8 H8B 107.9
N2 C9 C10 121.02(15)
N2 C9 H9 119.5
C10 C9 H9 119.5
C9 C10 C11 120.89(16)
C9 C10 H10 119.6
C11 C10 H10 119.6
C12 C11 C10 116.32(16)
C12 C11 C14 121.73(14)
C10 C11 C14 121.90(15)
C13 C12 C11 121.08(15)
C13 C12 H12 119.5
C11 C12 H12 119.5
N2 C13 C12 120.92(16)
N2 C13 H13 119.5
C12 C13 H13 119.5
C15 C14 C18 115.90(16)
C15 C14 C11 121.60(14)
C18 C14 C11 122.49(15)
C16 C15 C14 119.96(16)
C16 C15 H15 120.0
C14 C15 H15 120.0
N1 C16 C15 124.52(18)
N1 C16 H16 117.7
C15 C16 H16 117.7
N1 C17 C18 124.45(17)
N1 C17 H17 117.8
C18 C17 H17 117.8
C17 C18 C14 119.74(17)
C17 C18 H18 120.1
C14 C18 H18 120.1

loop_
_geom_bond_atom_site_label_1
_geom_bond_atom_site_label_2
_geom_bond_distance
O1 C1 1.241(2)
O1W H1WB 0.8737
O1W H1WA 0.8760
O2 C1 1.256(2)
N1 C17 1.330(3)
N1 C16 1.330(2)
N2 C13 1.339(2)
N2 C9 1.346(2)
N2 C8 1.483(2)
C1 C2 1.511(2)
C2 C3 1.380(3)
C2 C7 1.385(2)
C3 C4 1.390(3)
C3 H3 0.9500
C4 C5 1.376(2)
C4 H4 0.9500
C5 C6 1.385(3)
C5 C8 1.509(3)
C6 C7 1.374(3)
C6 H6 0.9500
C7 H7 0.9500
C8 H8A 0.9900
C8 H8B 0.9900
C9 C10 1.358(3)
C9 H9 0.9500
C10 C11 1.393(2)
C10 H10 0.9500
C11 C12 1.388(2)
C11 C14 1.477(2)
C12 C13 1.362(3)
C12 H12 0.9500
C13 H13 0.9500
C14 C15 1.386(2)
C14 C18 1.390(2)
C15 C16 1.370(3)
C15 H15 0.9500
C16 H16 0.9500
C17 C18 1.374(3)
C17 H17 0.9500
C18 H18 0.9500
